data_4319485
loop_
_publ_author_name
'M. Matzapetakis'
'M. Kourgiantakis'
'M. Dakanali'
'C. P. Raptopoulou'
'A. Terzis'
'A. Lakatos'
'T. Kiss'
'I. Banyai'
'L. Iordanidis'
'T. Mavromoustakos'
'A. Salifoglou'

_publ_section_title
;
 Synthesis, pH-Dependent Structural Characterization, and Solution
 Behavior of Aqueous Aluminum and Gallium Citrate Complexes
;
_journal_name_full 'Inorganic Chemistry'
_journal_page_first 1734
_journal_page_last 1744
_journal_paper_doi 10.1021/ic000461l
_journal_volume 40
_journal_year 2001
_chemical_formula_analytical K4{Al(C6H5O7)(C6H4O7)}.4H2O
_chemical_formula_sum 'C12 H17 Al K4 O18'
_chemical_formula_weight 632.64
_chemical_name_systematic
; 
 ? 
;
_space_group_IT_number 2
_symmetry_cell_setting triclinic
_symmetry_space_group_name_Hall '-P 1'
_symmetry_space_group_name_H-M 'P -1'
_atom_sites_solution_hydrogens geom
_atom_sites_solution_primary direct
_atom_sites_solution_secondary difmap
_audit_creation_method SHELXL
_cell_angle_alpha 64.218(4)
_cell_angle_beta 69.872(3)
_cell_angle_gamma 69.985(4)
_cell_formula_units_Z 1
_cell_length_a 7.316(1)
_cell_length_b 9.454(2)
_cell_length_c 9.569(2)
_cell_measurement_temperature 298(2)
_cell_volume 544.85(18)
_computing_molecular_graphics ORTEP
_computing_structure_refinement 'SHELXL-93 (Sheldrick, 1993)'
_computing_structure_solution 'SHELXS-86 (Sheldrick, 1990)'
_diffrn_ambient_temperature 298(2)
_diffrn_measurement_device 'Bruker SMART Platform CCD diffractometer'
_diffrn_measurement_method 'omega scan'
_diffrn_radiation_monochromator graphite
_diffrn_radiation_source 'fine-focus sealed tube'
_diffrn_radiation_type MoK\a
_diffrn_radiation_wavelength 0.71073
_diffrn_reflns_av_R_equivalents 0.0249
_diffrn_reflns_av_sigmaI/netI 0.0542
_diffrn_reflns_limit_h_max 7
_diffrn_reflns_limit_h_min -9
_diffrn_reflns_limit_k_max 12
_diffrn_reflns_limit_k_min -12
_diffrn_reflns_limit_l_max 10
_diffrn_reflns_limit_l_min -12
_diffrn_reflns_number 3166
_diffrn_reflns_theta_max 28.25
_diffrn_reflns_theta_min 2.43
_exptl_absorpt_coefficient_mu 0.947
_exptl_crystal_colour colorless
_exptl_crystal_density_diffrn 1.928
_exptl_crystal_description parallelipiped
_exptl_crystal_F_000 322
_exptl_crystal_size_max 0.13
_exptl_crystal_size_mid 0.08
_exptl_crystal_size_min 0.08
_refine_diff_density_max 0.398
_refine_diff_density_min -0.327
_refine_diff_density_rms 0.086
_refine_ls_extinction_method none
_refine_ls_goodness_of_fit_all 0.941
_refine_ls_goodness_of_fit_obs 1.048
_refine_ls_matrix_type full
_refine_ls_number_parameters 193
_refine_ls_number_reflns 2359
_refine_ls_number_restraints 0
_refine_ls_restrained_S_all 0.941
_refine_ls_restrained_S_obs 1.048
_refine_ls_R_factor_all 0.0607
_refine_ls_R_factor_obs 0.0398
_refine_ls_shift/esd_max -0.001
_refine_ls_shift/esd_mean 0.000
_refine_ls_structure_factor_coef Fsqd
_refine_ls_weighting_details 'w=1/[\s^2^(Fo^2^)+(0.0491P)^2^+0.0000P] where P=(Fo^2^+2Fc^2^)/3'
_refine_ls_weighting_scheme calc
_refine_ls_wR_factor_all 0.0932
_refine_ls_wR_factor_obs 0.0873
_reflns_number_observed 1725
_reflns_number_total 2359
_reflns_observed_criterion >2sigma(I)
_cod_data_source_file ic000461l_5.cif
_cod_data_source_block shel93
_cod_depositor_comments
;
The following automatic conversions were performed:

'_refine_ls_weighting_scheme' value 'calc
w=1/[\s^2^(Fo^2^)+(0.0491P)^2^+0.0000P] where P=(Fo^2^+2Fc^2^)/3' was
changed to 'calc'. New tag '_refine_ls_weighting_details' was
created. The value of the new tag was set to
'w=1/[\s^2^(Fo^2^)+(0.0491P)^2^+0.0000P] where P=(Fo^2^+2Fc^2^)/3'.

Automatic conversion script
Id: cif_fix_values 3143 2015-03-26 13:38:13Z robertas 
;
_cod_original_cell_volume 544.9(2)
_cod_database_code 4319485

loop_
_symmetry_equiv_pos_as_xyz
'x, y, z'
'-x, -y, -z'

loop_
_atom_site_aniso_label
_atom_site_aniso_U_11
_atom_site_aniso_U_22
_atom_site_aniso_U_33
_atom_site_aniso_U_23
_atom_site_aniso_U_13
_atom_site_aniso_U_12
Al 0.0145(6) 0.0183(5) 0.0141(5) -0.0078(4) -0.0041(4) -0.0036(4)
O1 0.0265(11) 0.0197(9) 0.0187(10) -0.0077(8) -0.0061(8) -0.0016(8)
O3 0.0149(9) 0.0221(9) 0.0155(9) -0.0106(7) -0.0044(7) -0.0038(7)
O5 0.0206(10) 0.0300(10) 0.0200(10) -0.0140(8) 0.0002(8) -0.0114(8)
C1 0.027(2) 0.0194(13) 0.0203(14) -0.0053(11) -0.0073(11) -0.0071(11)
O2 0.069(2) 0.0240(11) 0.0253(12) -0.0050(9) -0.0157(11) 0.0092(11)
C2 0.023(2) 0.0203(13) 0.0127(13) -0.0056(11) -0.0033(11) -0.0070(11)
C3 0.0178(13) 0.0184(12) 0.0138(12) -0.0086(10) -0.0048(10) -0.0033(10)
C4 0.0167(13) 0.0132(12) 0.0179(13) -0.0054(10) -0.0068(10) -0.0008(10)
O4 0.0224(11) 0.0282(10) 0.0283(11) -0.0162(9) -0.0091(8) -0.0056(8)
C5 0.0205(15) 0.0249(14) 0.0171(14) -0.0123(11) -0.0037(11) -0.0030(11)
C6 0.0218(15) 0.0202(13) 0.0254(14) -0.0144(11) -0.0068(11) 0.0009(11)
O6 0.0233(12) 0.0343(11) 0.0349(12) -0.0073(10) -0.0129(9) -0.0038(9)
O7 0.0297(12) 0.0266(11) 0.0326(12) -0.0030(9) -0.0115(9) -0.0087(9)
K1 0.0316(4) 0.0293(3) 0.0346(4) -0.0152(3) -0.0044(3) -0.0094(3)
K2 0.0266(4) 0.0287(3) 0.0405(4) -0.0149(3) -0.0089(3) -0.0057(3)
OW1 0.060(2) 0.048(2) 0.063(2) -0.021(2) -0.015(2) 0.010(2)
OW2 0.0225(13) 0.0373(14) 0.054(2) -0.0177(12) -0.0049(11) -0.0093(12)

loop_
_atom_site_label
_atom_site_type_symbol
_atom_site_fract_x
_atom_site_fract_y
_atom_site_fract_z
_atom_site_U_iso_or_equiv
_atom_site_thermal_displace_type
_atom_site_occupancy
_atom_site_calc_flag
_atom_site_refinement_flags
_atom_site_disorder_group
Al Al 0.0000 0.0000 0.0000 0.0147(2) Uani 1 d S .
O1 O -0.0877(3) 0.1876(2) -0.1786(2) 0.0221(4) Uani 1 d . .
O3 O 0.2159(3) -0.0737(2) -0.1371(2) 0.0160(4) Uani 1 d . .
O5 O -0.1382(3) -0.1180(2) -0.0332(2) 0.0215(4) Uani 1 d . .
C1 C -0.0329(4) 0.2120(3) -0.3289(3) 0.0217(6) Uani 1 d . .
O2 O -0.0932(4) 0.3404(2) -0.4288(2) 0.0452(6) Uani 1 d . .
C2 C 0.1116(4) 0.0767(3) -0.3839(3) 0.0186(6) Uani 1 d . .
C3 C 0.1480(4) -0.0876(3) -0.2503(3) 0.0155(5) Uani 1 d . .
C4 C -0.0552(4) -0.1370(3) -0.1678(3) 0.0160(5) Uani 1 d . .
O4 O -0.1341(3) -0.1805(2) -0.2327(2) 0.0231(4) Uani 1 d . .
C5 C 0.3018(4) -0.2151(3) -0.3156(3) 0.0199(6) Uani 1 d . .
C6 C 0.3426(4) -0.3686(3) -0.1758(3) 0.0213(6) Uani 1 d . .
O6 O 0.5134(3) -0.4061(2) -0.1407(2) 0.0318(5) Uani 1 d . .
O7 O 0.2166(3) -0.4498(2) -0.0960(2) 0.0306(5) Uani 1 d . .
K1 K -0.95054(10) 0.48861(8) 0.23534(8) 0.0307(2) Uani 1 d . .
K2 K -0.51324(10) 0.23718(8) -0.06336(8) 0.0308(2) Uani 1 d . .
OW1 O -0.6459(5) 0.3978(5) -0.3723(5) 0.0629(9) Uani 1 d . .
OW2 O 0.5178(4) 0.0731(3) -0.2608(3) 0.0379(6) Uani 1 d . .
H2A H 0.2386(44) 0.1089(31) -0.4403(31) 0.018(7) Uiso 1 d . .
H2B H 0.0695(46) 0.0736(34) -0.4609(36) 0.028(8) Uiso 1 d . .
H5A H 0.2462(44) -0.2296(33) -0.3815(34) 0.025(8) Uiso 1 d . .
H5B H 0.4258(47) -0.1796(32) -0.3760(34) 0.025(8) Uiso 1 d . .
HO6 H 0.5000 -0.5000 0.0000 0.135(30) Uiso 1 d S .
HW1A H -0.5934(67) 0.3058(51) -0.3699(49) 0.059(14) Uiso 1 d . .
HW1B H -0.6358(94) 0.4504(70) -0.4568(71) 0.115(27) Uiso 1 d . .
HW2A H 0.4203(70) 0.0235(51) -0.2247(51) 0.075(15) Uiso 1 d . .
HW2B H 0.6058(56) 0.0110(42) -0.2761(42) 0.036(12) Uiso 1 d . .

loop_
_atom_type_symbol
_atom_type_description
_atom_type_scat_dispersion_real
_atom_type_scat_dispersion_imag
_atom_type_scat_source
C C 0.0033 0.0016 'International Tables Vol C Tables 4.2.6.8 and 6.1.1.4'
H H 0.0000 0.0000 'International Tables Vol C Tables 4.2.6.8 and 6.1.1.4'
O O 0.0106 0.0060 'International Tables Vol C Tables 4.2.6.8 and 6.1.1.4'
Al Al 0.0645 0.0514 'International Tables Vol C Tables 4.2.6.8 and 6.1.1.4'
K K 0.2009 0.2494 'International Tables Vol C Tables 4.2.6.8 and 6.1.1.4'

loop_
_geom_angle_atom_site_label_1
_geom_angle_atom_site_label_2
_geom_angle_atom_site_label_3
_geom_angle
_geom_angle_site_symmetry_1
_geom_angle_site_symmetry_3
_geom_angle_publ_flag
O3 Al O3 180.0 2 . ?
O3 Al O5 94.13(7) 2 . ?
O3 Al O5 85.87(7) . . ?
O3 Al O5 85.87(7) 2 2 ?
O3 Al O5 94.13(7) . 2 ?
O5 Al O5 180.0 . 2 ?
O3 Al O1 90.46(7) 2 2 ?
O3 Al O1 89.54(7) . 2 ?
O5 Al O1 91.43(8) . 2 ?
O5 Al O1 88.57(8) 2 2 ?
O3 Al O1 89.54(7) 2 . ?
O3 Al O1 90.46(7) . . ?
O5 Al O1 88.57(8) . . ?
O5 Al O1 91.43(8) 2 . ?
O1 Al O1 180.0 2 . ?
O3 Al K2 129.15(6) 2 2 ?
O3 Al K2 50.85(6) . 2 ?
O5 Al K2 112.48(6) . 2 ?
O5 Al K2 67.52(6) 2 2 ?
O1 Al K2 48.56(6) 2 2 ?
O1 Al K2 131.44(6) . 2 ?
O3 Al K2 50.85(6) 2 . ?
O3 Al K2 129.15(6) . . ?
O5 Al K2 67.52(6) . . ?
O5 Al K2 112.49(6) 2 . ?
O1 Al K2 131.44(6) 2 . ?
O1 Al K2 48.57(6) . . ?
K2 Al K2 180.0 2 . ?
C1 O1 Al 129.6(2) . . ?
C1 O1 K2 112.2(2) . . ?
Al O1 K2 100.71(7) . . ?
C1 O1 K1 92.11(14) . 2_465 ?
Al O1 K1 120.48(8) . 2_465 ?
K2 O1 K1 98.16(5) . 2_465 ?
C3 O3 Al 108.54(14) . . ?
C3 O3 K2 142.57(14) . 2 ?
Al O3 K2 100.71(7) . 2 ?
C4 O5 Al 110.4(2) . . ?
C4 O5 K2 101.55(15) . 2_455 ?
Al O5 K2 147.17(8) . 2_455 ?
O2 C1 O1 122.3(2) . . ?
O2 C1 C2 118.9(2) . . ?
O1 C1 C2 118.8(2) . . ?
O2 C1 K1 70.2(2) . 2_465 ?
O1 C1 K1 64.73(13) . 2_465 ?
C2 C1 K1 142.4(2) . 2_465 ?
C1 O2 K1 133.4(2) . 1_654 ?
C1 O2 K1 87.9(2) . 2_465 ?
K1 O2 K1 113.01(8) 1_654 2_465 ?
C1 C2 C3 114.9(2) . . ?
O3 C3 C2 109.5(2) . . ?
O3 C3 C5 109.6(2) . . ?
C2 C3 C5 111.3(2) . . ?
O3 C3 C4 108.3(2) . . ?
C2 C3 C4 107.5(2) . . ?
C5 C3 C4 110.5(2) . . ?
O4 C4 O5 123.7(2) . . ?
O4 C4 C3 121.9(2) . . ?
O5 C4 C3 114.3(2) . . ?
O4 C4 K2 67.66(14) . 2_455 ?
O5 C4 K2 56.34(12) . 2_455 ?
C3 C4 K2 170.4(2) . 2_455 ?
C4 O4 K1 126.0(2) . 2_455 ?
C4 O4 K2 90.69(15) . 2_455 ?
K1 O4 K2 94.07(6) 2_455 2_455 ?
C6 C5 C3 107.9(2) . . ?
O7 C6 O6 122.1(3) . . ?
O7 C6 C5 121.4(2) . . ?
O6 C6 C5 116.4(2) . . ?
O7 C6 K2 61.14(14) . 1_645 ?
O6 C6 K2 74.31(14) . 1_645 ?
C5 C6 K2 144.1(2) . 1_645 ?
C6 O6 K1 148.9(2) . 2 ?
C6 O6 K2 113.3(2) . 2 ?
K1 O6 K2 92.69(6) 2 2 ?
C6 O6 K2 82.6(2) . 1_645 ?
K1 O6 K2 92.15(6) 2 1_645 ?
K2 O6 K2 132.89(7) 2 1_645 ?
C6 O7 K1 123.3(2) . 1_645 ?
C6 O7 K2 97.0(2) . 1_645 ?
K1 O7 K2 96.94(6) 1_645 1_645 ?
C6 O7 K1 122.6(2) . 2_455 ?
K1 O7 K1 110.02(7) 1_645 2_455 ?
K2 O7 K1 96.19(6) 1_645 2_455 ?
O4 K1 OW1 114.00(9) 2_455 2_365 ?
O4 K1 O7 80.00(6) 2_455 1_465 ?
OW1 K1 O7 125.39(9) 2_365 1_465 ?
O4 K1 O2 84.68(6) 2_455 1_456 ?
OW1 K1 O2 61.99(9) 2_365 1_456 ?
O7 K1 O2 164.67(6) 1_465 1_456 ?
O4 K1 O7 66.66(6) 2_455 2_455 ?
OW1 K1 O7 69.21(9) 2_365 2_455 ?
O7 K1 O7 69.98(7) 1_465 2_455 ?
O2 K1 O7 104.34(7) 1_456 2_455 ?
O4 K1 O6 76.76(6) 2_455 2 ?
OW1 K1 O6 165.58(9) 2_365 2 ?
O7 K1 O6 64.28(6) 1_465 2 ?
O2 K1 O6 111.67(7) 1_456 2 ?
O7 K1 O6 125.07(6) 2_455 2 ?
O4 K1 O1 162.23(6) 2_455 2_465 ?
OW1 K1 O1 83.64(9) 2_365 2_465 ?
O7 K1 O1 88.03(5) 1_465 2_465 ?
O2 K1 O1 106.75(6) 1_456 2_465 ?
O7 K1 O1 121.36(6) 2_455 2_465 ?
O6 K1 O1 86.25(6) 2 2_465 ?
O4 K1 O2 139.54(6) 2_455 2_465 ?
OW1 K1 O2 78.41(9) 2_365 2_465 ?
O7 K1 O2 125.76(6) 1_465 2_465 ?
O2 K1 O2 67.00(8) 1_456 2_465 ?
O7 K1 O2 146.13(7) 2_455 2_465 ?
O6 K1 O2 87.20(7) 2 2_465 ?
O1 K1 O2 42.61(5) 2_465 2_465 ?
O4 K1 C1 161.20(7) 2_455 2_465 ?
OW1 K1 C1 72.82(9) 2_365 2_465 ?
O7 K1 C1 111.05(6) 1_465 2_465 ?
O2 K1 C1 83.60(7) 1_456 2_465 ?
O7 K1 C1 130.75(7) 2_455 2_465 ?
O6 K1 C1 94.02(7) 2 2_465 ?
O1 K1 C1 23.16(6) 2_465 2_465 ?
O2 K1 C1 21.92(6) 2_465 2_465 ?
O4 K1 K2 45.88(4) 2_455 . ?
OW1 K1 K2 149.98(8) 2_365 . ?
O7 K1 K2 41.96(4) 1_465 . ?
O2 K1 K2 124.19(5) 1_456 . ?
O7 K1 K2 81.14(5) 2_455 . ?
O6 K1 K2 44.43(4) 2 . ?
O1 K1 K2 117.21(4) 2_465 . ?
O2 K1 K2 131.62(5) 2_465 . ?
C1 K1 K2 134.24(5) 2_465 . ?
O4 K1 K2 108.23(4) 2_455 2_365 ?
OW1 K1 K2 44.01(8) 2_365 2_365 ?
O7 K1 K2 81.43(5) 1_465 2_365 ?
O2 K1 K2 104.06(6) 1_456 2_365 ?
O7 K1 K2 41.86(4) 2_455 2_365 ?
O6 K1 K2 144.25(5) 2 2_365 ?
O1 K1 K2 82.62(4) 2_465 2_365 ?
O2 K1 K2 106.38(5) 2_465 2_365 ?
C1 K1 K2 88.89(5) 2_465 2_365 ?
K2 K1 K2 113.72(2) . 2_365 ?
O4 K1 K2 122.51(4) 2_455 2_465 ?
OW1 K1 K2 123.42(8) 2_365 2_465 ?
O7 K1 K2 70.18(4) 1_465 2_465 ?
O2 K1 K2 118.71(6) 1_456 2_465 ?
O7 K1 K2 136.15(5) 2_455 2_465 ?
O6 K1 K2 46.24(4) 2 2_465 ?
O1 K1 K2 40.10(4) 2_465 2_465 ?
O2 K1 K2 57.49(5) 2_465 2_465 ?
C1 K1 K2 52.76(5) 2_465 2_465 ?
K2 K1 K2 81.48(2) . 2_465 ?
K2 K1 K2 114.13(2) 2_365 2_465 ?
OW2 K2 O5 70.24(7) 1_455 2_455 ?
OW2 K2 O1 84.02(7) 1_455 . ?
O5 K2 O1 148.10(5) 2_455 . ?
OW2 K2 O7 120.22(7) 1_455 1_465 ?
O5 K2 O7 85.92(6) 2_455 1_465 ?
O1 K2 O7 124.23(6) . 1_465 ?
OW2 K2 O3 113.08(7) 1_455 2 ?
O5 K2 O3 118.96(5) 2_455 2 ?
O1 K2 O3 54.25(5) . 2 ?
O7 K2 O3 126.32(6) 1_465 2 ?
OW2 K2 OW1 55.85(8) 1_455 . ?
O5 K2 OW1 80.39(8) 2_455 . ?
O1 K2 OW1 100.86(8) . . ?
O7 K2 OW1 66.81(7) 1_465 . ?
O3 K2 OW1 155.01(8) 2 . ?
OW2 K2 O6 175.82(7) 1_455 2 ?
O5 K2 O6 113.53(6) 2_455 2 ?
O1 K2 O6 91.83(6) . 2 ?
O7 K2 O6 62.65(6) 1_465 2 ?
O3 K2 O6 63.79(5) 2 2 ?
OW1 K2 O6 125.74(8) . 2 ?
OW2 K2 O4 112.47(7) 1_455 2_455 ?
O5 K2 O4 43.69(5) 2_455 2_455 ?
O1 K2 O4 146.22(5) . 2_455 ?
O7 K2 O4 74.12(5) 1_465 2_455 ?
O3 K2 O4 91.99(5) 2 2_455 ?
OW1 K2 O4 112.83(8) . 2_455 ?
O6 K2 O4 70.90(5) 2 2_455 ?
OW2 K2 O6 132.40(7) 1_455 1_465 ?
O5 K2 O6 128.03(6) 2_455 1_465 ?
O1 K2 O6 83.26(5) . 1_465 ?
O7 K2 O6 42.34(5) 1_465 1_465 ?
O3 K2 O6 95.55(5) 2 1_465 ?
OW1 K2 O6 82.05(8) . 1_465 ?
O6 K2 O6 47.11(7) 2 1_465 ?
O4 K2 O6 103.17(5) 2_455 1_465 ?
OW2 K2 OW2 95.97(7) 1_455 2 ?
O5 K2 OW2 68.12(6) 2_455 2 ?
O1 K2 OW2 97.24(6) . 2 ?
O7 K2 OW2 125.12(7) 1_465 2 ?
O3 K2 OW2 50.84(6) 2 2 ?
OW1 K2 OW2 144.04(9) . 2 ?
O6 K2 OW2 84.09(6) 2 2 ?
O4 K2 OW2 53.41(6) 2_455 2 ?
O6 K2 OW2 131.07(6) 1_465 2 ?
OW2 K2 C6 121.60(7) 1_455 1_465 ?
O5 K2 C6 106.95(7) 2_455 1_465 ?
O1 K2 C6 102.44(6) . 1_465 ?
O7 K2 C6 21.84(6) 1_465 1_465 ?
O3 K2 C6 117.26(6) 2 1_465 ?
OW1 K2 C6 66.04(8) . 1_465 ?
O6 K2 C6 59.71(6) 2 1_465 ?
O4 K2 C6 93.68(6) 2_455 1_465 ?
O6 K2 C6 23.09(6) 1_465 1_465 ?
OW2 K2 C6 138.84(7) 2 1_465 ?
OW2 K2 C4 91.89(7) 1_455 2_455 ?
O5 K2 C4 22.10(5) 2_455 2_455 ?
O1 K2 C4 156.03(6) . 2_455 ?
O7 K2 C4 78.06(6) 1_465 2_455 ?
O3 K2 C4 107.03(6) 2 2_455 ?
OW1 K2 C4 96.20(8) . 2_455 ?
O6 K2 C4 91.74(6) 2 2_455 ?
O4 K2 C4 21.65(5) 2_455 2_455 ?
O6 K2 C4 115.92(6) 1_465 2_455 ?
OW2 K2 C4 59.61(7) 2 2_455 ?
C6 K2 C4 99.81(7) 1_465 2_455 ?
K1 OW1 K2 95.27(11) 2_365 . ?
K2 OW2 K2 84.03(7) 1_655 2 ?

loop_
_geom_bond_atom_site_label_1
_geom_bond_atom_site_label_2
_geom_bond_distance
_geom_bond_site_symmetry_2
_geom_bond_publ_flag
Al O3 1.821(2) 2 ?
Al O3 1.821(2) . ?
Al O5 1.915(2) . ?
Al O5 1.915(2) 2 ?
Al O1 1.954(2) 2 ?
Al O1 1.954(2) . ?
Al K2 3.7572(9) 2 ?
Al K2 3.7572(9) . ?
O1 C1 1.289(3) . ?
O1 K2 2.867(2) . ?
O1 K1 2.963(2) 2_465 ?
O3 C3 1.406(3) . ?
O3 K2 2.965(2) 2 ?
O5 C4 1.284(3) . ?
O5 K2 2.841(2) 2_455 ?
C1 O2 1.223(3) . ?
C1 C2 1.519(4) . ?
C1 K1 3.274(3) 2_465 ?
O2 K1 2.856(2) 1_654 ?
O2 K1 3.083(2) 2_465 ?
C2 C3 1.531(4) . ?
C3 C5 1.534(3) . ?
C3 C4 1.548(3) . ?
C4 O4 1.233(3) . ?
C4 K2 3.343(3) 2_455 ?
O4 K1 2.772(2) 2_455 ?
O4 K2 3.093(2) 2_455 ?
C5 C6 1.508(4) . ?
C6 O7 1.230(3) . ?
C6 O6 1.297(3) . ?
C6 K2 3.280(3) 1_645 ?
O6 K1 2.927(2) 2 ?
O6 K2 3.012(2) 2 ?
O6 K2 3.184(2) 1_645 ?
O7 K1 2.846(2) 1_645 ?
O7 K2 2.894(2) 1_645 ?
O7 K1 2.899(2) 2_455 ?
K1 O4 2.772(2) 2_455 ?
K1 OW1 2.825(3) 2_365 ?
K1 O7 2.846(2) 1_465 ?
K1 O2 2.856(2) 1_456 ?
K1 O7 2.899(2) 2_455 ?
K1 O6 2.928(2) 2 ?
K1 O1 2.963(2) 2_465 ?
K1 O2 3.083(2) 2_465 ?
K1 C1 3.274(3) 2_465 ?
K1 K2 4.2973(10) . ?
K1 K2 4.3117(12) 2_365 ?
K1 K2 4.4056(11) 2_465 ?
K2 OW2 2.836(3) 1_455 ?
K2 O5 2.840(2) 2_455 ?
K2 O7 2.894(2) 1_465 ?
K2 O3 2.965(2) 2 ?
K2 OW1 3.008(4) . ?
K2 O6 3.012(2) 2 ?
K2 O4 3.093(2) 2_455 ?
K2 O6 3.184(2) 1_465 ?
K2 OW2 3.210(3) 2 ?
K2 C6 3.280(3) 1_465 ?
K2 C4 3.343(3) 2_455 ?
OW1 K1 2.825(3) 2_365 ?
OW2 K2 2.836(3) 1_655 ?
OW2 K2 3.210(3) 2 ?
